data_7220115
loop_
_publ_author_name
'Niu, Meiju'
'Li, Zhen'
'Li, Huanhuan'
'Li, Xiao'
'Dou, Jianmin'
'Wang, Suna'

_publ_section_title
;
 DNA/protein interaction, cytotoxic activity and magnetic properties of
 amino-alcohol Schiff base derived Cu(II)/Ni(II) metal complexes:
 Influence of the nuclearity and metal ions
;
_journal_name_full 'RSC Adv.'
_journal_paper_doi 10.1039/C5RA00623F
_journal_year 2015
_chemical_formula_sum 'C13 H20 Cl Cu N O4'
_chemical_formula_weight 353.29
_chemical_name_systematic
; 
 ? 
;
_space_group_IT_number 33
_symmetry_cell_setting orthorhombic
_symmetry_space_group_name_Hall 'P 2c -2n'
_symmetry_space_group_name_H-M 'P n a 21'
_atom_sites_solution_hydrogens geom
_atom_sites_solution_primary direct
_atom_sites_solution_secondary difmap
_audit_creation_method SHELXL-97
_audit_update_record
;
2015-01-06 deposited with the CCDC.
2015-04-15 downloaded from the CCDC.
;
_cell_angle_alpha 90.00
_cell_angle_beta 90.00
_cell_angle_gamma 90.00
_cell_formula_units_Z 4
_cell_length_a 7.480(9)
_cell_length_b 15.997(18)
_cell_length_c 12.467(18)
_cell_measurement_reflns_used 2236
_cell_measurement_temperature 298(2)
_cell_measurement_theta_max 25.12
_cell_measurement_theta_min 2.53
_cell_volume 1492(3)
_computing_cell_refinement 'Bruker SMART'
_computing_data_collection 'Bruker SMART'
_computing_data_reduction 'Bruker SAINT'
_computing_molecular_graphics 'Bruker SHELXTL'
_computing_publication_material 'Bruker SHELXTL'
_computing_structure_refinement 'SHELXL-97 (Sheldrick, 1997)'
_computing_structure_solution 'SHELXS-97 (Sheldrick, 1990)'
_diffrn_ambient_temperature 298(2)
_diffrn_measured_fraction_theta_full 0.998
_diffrn_measured_fraction_theta_max 0.998
_diffrn_measurement_device_type 'CCD area detector'
_diffrn_measurement_method 'phi and omega scans'
_diffrn_radiation_monochromator graphite
_diffrn_radiation_source 'fine-focus sealed tube'
_diffrn_radiation_type MoK\a
_diffrn_radiation_wavelength 0.71073
_diffrn_reflns_av_R_equivalents 0.1300
_diffrn_reflns_av_sigmaI/netI 0.1199
_diffrn_reflns_limit_h_max 8
_diffrn_reflns_limit_h_min -8
_diffrn_reflns_limit_k_max 19
_diffrn_reflns_limit_k_min -18
_diffrn_reflns_limit_l_max 14
_diffrn_reflns_limit_l_min -11
_diffrn_reflns_number 6819
_diffrn_reflns_theta_full 25.01
_diffrn_reflns_theta_max 25.01
_diffrn_reflns_theta_min 2.55
_exptl_absorpt_coefficient_mu 1.654
_exptl_absorpt_correction_T_max 0.632
_exptl_absorpt_correction_T_min 0.490
_exptl_absorpt_correction_type multi-scan
_exptl_absorpt_process_details sadabs
_exptl_crystal_colour blue
_exptl_crystal_density_diffrn 1.573
_exptl_crystal_density_method 'not measured'
_exptl_crystal_description block
_exptl_crystal_F_000 732
_exptl_crystal_size_max 0.45
_exptl_crystal_size_mid 0.39
_exptl_crystal_size_min 0.28
_refine_diff_density_max 0.729
_refine_diff_density_min -0.569
_refine_diff_density_rms 0.133
_refine_ls_abs_structure_details 'Flack H D (1983), Acta Cryst. A39, 876-881'
_refine_ls_abs_structure_Flack 0.05(4)
_refine_ls_extinction_method none
_refine_ls_goodness_of_fit_ref 1.048
_refine_ls_hydrogen_treatment constr
_refine_ls_matrix_type full
_refine_ls_number_parameters 183
_refine_ls_number_reflns 2313
_refine_ls_number_restraints 1
_refine_ls_restrained_S_all 1.048
_refine_ls_R_factor_all 0.1095
_refine_ls_R_factor_gt 0.0676
_refine_ls_shift/su_max 0.024
_refine_ls_shift/su_mean 0.004
_refine_ls_structure_factor_coef Fsqd
_refine_ls_weighting_details 'calc w=1/[\s^2^(Fo^2^)+(0.1133P)^2^+0.0000P] where P=(Fo^2^+2Fc^2^)/3'
_refine_ls_weighting_scheme calc
_refine_ls_wR_factor_gt 0.1605
_refine_ls_wR_factor_ref 0.1968
_reflns_number_gt 1649
_reflns_number_total 2313
_reflns_threshold_expression >2sigma(I)
_cod_data_source_file c5ra00623f2.cif
_cod_data_source_block 918246
_cod_depositor_comments
;
The following automatic conversions were performed:

'_symmetry_cell_setting' value 'Orthorhombic' changed to
'orthorhombic' according to
/usr/data/users/saulius/crontab/automatic-downloads/rss-feeds/RSC/lib/dictionaries/cif_core.dic
dictionary named 'cif_core.dic' version 2.4.2 from 2011-04-26.

Automatic conversion script
Id: cif_fix_values 3271 2015-04-21 07:52:19Z andrius 
;
_cod_original_sg_symbol_H-M 'P na 2(1)'
_cod_database_code 7220115

loop_
_symmetry_equiv_pos_as_xyz
'x, y, z'
'-x, -y, z+1/2'
'-x+1/2, y+1/2, z+1/2'
'x+1/2, -y+1/2, z'

loop_
_atom_site_label
_atom_site_type_symbol
_atom_site_fract_x
_atom_site_fract_y
_atom_site_fract_z
_atom_site_U_iso_or_equiv
_atom_site_adp_type
_atom_site_occupancy
_atom_site_symmetry_multiplicity
_atom_site_calc_flag
_atom_site_refinement_flags
Cu1 Cu 0.63956(12) 0.70584(4) 0.25504(8) 0.0359(2) Uani 1 1 d .
N1 N 0.5397(8) 0.6240(3) 0.3554(5) 0.0310(14) Uani 1 1 d .
O1 O 0.7178(8) 0.6021(3) 0.1792(4) 0.0460(15) Uani 1 1 d .
H1A H 0.8048 0.5996 0.1393 0.055 Uiso 1 1 calc R
O2 O 0.5731(9) 0.8012(3) 0.3386(5) 0.0473(15) Uani 1 1 d .
O3 O 0.2154(8) 0.5367(3) 0.2932(4) 0.0449(16) Uani 1 1 d .
H3 H 0.2110 0.5851 0.3146 0.067 Uiso 1 1 calc R
O4 O 0.4919(7) 0.9032(3) 1.0495(5) 0.0482(15) Uani 1 1 d .
H4A H 0.5711 0.8744 1.0760 0.058 Uiso 1 1 calc R
Cl1 Cl 0.7972(3) 0.78310(10) 0.13526(17) 0.0391(4) Uani 1 1 d .
C1 C 0.4729(10) 0.6430(5) 0.4463(6) 0.039(2) Uani 1 1 d .
H1 H 0.4291 0.5991 0.4877 0.047 Uiso 1 1 calc R
C2 C 0.4586(10) 0.7267(4) 0.4917(6) 0.0353(19) Uani 1 1 d .
C3 C 0.3928(11) 0.7325(6) 0.5976(7) 0.048(2) Uani 1 1 d .
H3A H 0.3565 0.6840 0.6324 0.057 Uiso 1 1 calc R
C4 C 0.3805(11) 0.8065(5) 0.6504(8) 0.051(2) Uani 1 1 d .
H4 H 0.3369 0.8087 0.7202 0.061 Uiso 1 1 calc R
C5 C 0.4348(13) 0.8793(6) 0.5978(7) 0.050(2) Uani 1 1 d .
H5 H 0.4306 0.9303 0.6335 0.059 Uiso 1 1 calc R
C6 C 0.4952(10) 0.8759(5) 0.4918(7) 0.042(2) Uani 1 1 d .
H6 H 0.5256 0.9254 0.4572 0.051 Uiso 1 1 calc R
C7 C 0.5114(10) 0.8007(5) 0.4365(6) 0.0339(19) Uani 1 1 d .
C8 C 0.5446(11) 0.5356(4) 0.3155(6) 0.036(2) Uani 1 1 d .
C9 C 0.7159(10) 0.5302(4) 0.2484(8) 0.044(2) Uani 1 1 d .
H9A H 0.8201 0.5303 0.2947 0.053 Uiso 1 1 calc R
H9B H 0.7166 0.4792 0.2063 0.053 Uiso 1 1 calc R
C10 C 0.3808(10) 0.5226(4) 0.2425(7) 0.039(2) Uani 1 1 d .
H10A H 0.3906 0.5598 0.1814 0.047 Uiso 1 1 calc R
H10B H 0.3828 0.4657 0.2155 0.047 Uiso 1 1 calc R
C11 C 0.5455(13) 0.4715(5) 0.4076(7) 0.046(2) Uani 1 1 d .
H11A H 0.4342 0.4764 0.4471 0.055 Uiso 1 1 calc R
H11B H 0.6421 0.4852 0.4565 0.055 Uiso 1 1 calc R
C12 C 0.5681(14) 0.3792(5) 0.3706(8) 0.058(3) Uani 1 1 d .
H12A H 0.4755 0.3654 0.3202 0.087 Uiso 1 1 calc R
H12B H 0.5600 0.3428 0.4316 0.087 Uiso 1 1 calc R
H12C H 0.6827 0.3724 0.3370 0.087 Uiso 1 1 calc R
C13 C 0.4448(13) 0.8704(6) 0.9481(9) 0.058(3) Uani 1 1 d .
H13A H 0.4252 0.9156 0.8987 0.087 Uiso 1 1 calc R
H13B H 0.3373 0.8380 0.9546 0.087 Uiso 1 1 calc R
H13C H 0.5397 0.8355 0.9221 0.087 Uiso 1 1 calc R

loop_
_atom_site_aniso_label
_atom_site_aniso_U_11
_atom_site_aniso_U_22
_atom_site_aniso_U_33
_atom_site_aniso_U_23
_atom_site_aniso_U_13
_atom_site_aniso_U_12
Cu1 0.0470(5) 0.0232(3) 0.0376(4) -0.0019(5) 0.0055(5) -0.0035(4)
N1 0.033(3) 0.025(3) 0.035(3) -0.002(2) -0.007(3) 0.000(3)
O1 0.050(3) 0.036(3) 0.051(3) 0.002(2) 0.019(3) -0.005(3)
O2 0.066(4) 0.030(3) 0.046(3) -0.008(2) 0.004(3) 0.000(3)
O3 0.036(3) 0.026(2) 0.073(4) -0.003(2) 0.002(3) -0.004(2)
O4 0.047(3) 0.039(3) 0.058(3) 0.014(3) 0.002(3) 0.012(3)
Cl1 0.0415(9) 0.0309(8) 0.0449(10) 0.0022(8) 0.0055(9) -0.0023(8)
C1 0.045(5) 0.035(4) 0.038(4) -0.007(3) -0.002(4) -0.005(4)
C2 0.033(4) 0.033(4) 0.040(4) -0.004(3) -0.005(3) 0.003(3)
C3 0.050(5) 0.047(5) 0.046(5) -0.007(4) 0.002(4) -0.008(4)
C4 0.045(5) 0.060(5) 0.047(5) -0.018(4) 0.009(4) 0.003(4)
C5 0.049(5) 0.049(5) 0.050(5) -0.018(4) 0.004(4) -0.001(4)
C6 0.039(4) 0.033(4) 0.056(5) -0.004(4) 0.002(4) -0.004(4)
C7 0.031(4) 0.042(4) 0.029(4) 0.000(3) -0.004(3) -0.002(3)
C8 0.055(5) 0.021(3) 0.032(4) -0.001(3) 0.001(4) -0.007(3)
C9 0.036(4) 0.034(3) 0.062(5) -0.001(4) 0.004(5) 0.011(3)
C10 0.051(5) 0.020(3) 0.047(5) 0.003(4) -0.004(4) -0.006(3)
C11 0.066(6) 0.027(4) 0.044(4) 0.007(3) -0.004(4) 0.002(4)
C12 0.091(7) 0.024(4) 0.060(6) 0.010(4) -0.009(5) 0.000(4)
C13 0.057(6) 0.039(5) 0.078(7) -0.004(5) 0.007(5) 0.009(4)

loop_
_atom_type_symbol
_atom_type_description
_atom_type_scat_dispersion_real
_atom_type_scat_dispersion_imag
_atom_type_scat_source
C C 0.0033 0.0016 'International Tables Vol C Tables 4.2.6.8 and 6.1.1.4'
H H 0.0000 0.0000 'International Tables Vol C Tables 4.2.6.8 and 6.1.1.4'
N N 0.0061 0.0033 'International Tables Vol C Tables 4.2.6.8 and 6.1.1.4'
O O 0.0106 0.0060 'International Tables Vol C Tables 4.2.6.8 and 6.1.1.4'
Cl Cl 0.1484 0.1585 'International Tables Vol C Tables 4.2.6.8 and 6.1.1.4'
Cu Cu 0.3201 1.2651 'International Tables Vol C Tables 4.2.6.8 and 6.1.1.4'

loop_
_geom_angle_atom_site_label_1
_geom_angle_atom_site_label_2
_geom_angle_atom_site_label_3
_geom_angle
O2 Cu1 N1 95.0(3)
O2 Cu1 O1 175.1(3)
N1 Cu1 O1 81.9(2)
O2 Cu1 Cl1 93.4(2)
N1 Cu1 Cl1 169.28(18)
O1 Cu1 Cl1 89.34(18)
C1 N1 C8 121.9(6)
C1 N1 Cu1 123.9(5)
C8 N1 Cu1 114.2(4)
C9 O1 Cu1 112.2(5)
C9 O1 H1A 109.5
Cu1 O1 H1A 124.1
C7 O2 Cu1 126.6(5)
C10 O3 H3 109.5
C13 O4 H4A 109.5
N1 C1 C2 126.3(7)
N1 C1 H1 116.9
C2 C1 H1 116.9
C3 C2 C7 119.6(7)
C3 C2 C1 116.7(7)
C7 C2 C1 123.8(7)
C4 C3 C2 122.3(8)
C4 C3 H3A 118.8
C2 C3 H3A 118.8
C3 C4 C5 118.6(9)
C3 C4 H4 120.7
C5 C4 H4 120.7
C6 C5 C4 120.4(8)
C6 C5 H5 119.8
C4 C5 H5 119.8
C7 C6 C5 122.0(8)
C7 C6 H6 119.0
C5 C6 H6 119.0
O2 C7 C6 119.3(7)
O2 C7 C2 123.7(7)
C6 C7 C2 117.0(7)
N1 C8 C9 104.8(6)
N1 C8 C11 112.4(6)
C9 C8 C11 111.4(7)
N1 C8 C10 107.7(6)
C9 C8 C10 109.6(6)
C11 C8 C10 110.7(6)
O1 C9 C8 106.9(5)
O1 C9 H9A 110.3
C8 C9 H9A 110.3
O1 C9 H9B 110.3
C8 C9 H9B 110.3
H9A C9 H9B 108.6
O3 C10 C8 114.4(7)
O3 C10 H10A 108.7
C8 C10 H10A 108.7
O3 C10 H10B 108.7
C8 C10 H10B 108.7
H10A C10 H10B 107.6
C8 C11 C12 114.3(7)
C8 C11 H11A 108.7
C12 C11 H11A 108.7
C8 C11 H11B 108.7
C12 C11 H11B 108.7
H11A C11 H11B 107.6
C11 C12 H12A 109.5
C11 C12 H12B 109.5
H12A C12 H12B 109.5
C11 C12 H12C 109.5
H12A C12 H12C 109.5
H12B C12 H12C 109.5
O4 C13 H13A 109.5
O4 C13 H13B 109.5
H13A C13 H13B 109.5
O4 C13 H13C 109.5
H13A C13 H13C 109.5
H13B C13 H13C 109.5

loop_
_geom_bond_atom_site_label_1
_geom_bond_atom_site_label_2
_geom_bond_distance
Cu1 O2 1.912(6)
Cu1 N1 1.959(6)
Cu1 O1 1.997(5)
Cu1 Cl1 2.269(3)
N1 C1 1.276(10)
N1 C8 1.499(9)
O1 C9 1.439(9)
O1 H1A 0.8200
O2 C7 1.305(10)
O3 C10 1.408(10)
O3 H3 0.8200
O4 C13 1.413(11)
O4 H4A 0.8200
C1 C2 1.458(10)
C1 H1 0.9300
C2 C3 1.413(11)
C2 C7 1.425(10)
C3 C4 1.358(12)
C3 H3A 0.9300
C4 C5 1.397(13)
C4 H4 0.9300
C5 C6 1.397(12)
C5 H5 0.9300
C6 C7 1.393(11)
C6 H6 0.9300
C8 C9 1.532(12)
C8 C11 1.540(10)
C8 C10 1.540(11)
C9 H9A 0.9700
C9 H9B 0.9700
C10 H10A 0.9700
C10 H10B 0.9700
C11 C12 1.556(11)
C11 H11A 0.9700
C11 H11B 0.9700
C12 H12A 0.9600
C12 H12B 0.9600
C12 H12C 0.9600
C13 H13A 0.9600
C13 H13B 0.9600
C13 H13C 0.9600

loop_
_geom_hbond_atom_site_label_D
_geom_hbond_atom_site_label_H
_geom_hbond_atom_site_label_A
_geom_hbond_distance_DH
_geom_hbond_distance_HA
_geom_hbond_distance_DA
_geom_hbond_angle_DHA
_geom_hbond_site_symmetry_A
O3 H3 O2 0.82 2.11 2.860(8) 151.5 4_465

loop_
_geom_torsion_atom_site_label_1
_geom_torsion_atom_site_label_2
_geom_torsion_atom_site_label_3
_geom_torsion_atom_site_label_4
_geom_torsion
O2 Cu1 N1 C1 -5.0(6)
O1 Cu1 N1 C1 171.2(6)
Cl1 Cu1 N1 C1 135.9(8)
O2 Cu1 N1 C8 173.8(5)
O1 Cu1 N1 C8 -9.9(5)
Cl1 Cu1 N1 C8 -45.2(12)
N1 Cu1 O1 C9 -18.7(5)
Cl1 Cu1 O1 C9 155.1(5)
N1 Cu1 O2 C7 10.0(7)
Cl1 Cu1 O2 C7 -163.3(7)
C8 N1 C1 C2 -178.8(7)
Cu1 N1 C1 C2 0.0(11)
N1 C1 C2 C3 -175.1(8)
N1 C1 C2 C7 3.2(12)
C7 C2 C3 C4 -1.2(12)
C1 C2 C3 C4 177.1(8)
C2 C3 C4 C5 0.1(13)
C3 C4 C5 C6 1.9(14)
C4 C5 C6 C7 -2.9(14)
Cu1 O2 C7 C6 170.2(6)
Cu1 O2 C7 C2 -9.7(11)
C5 C6 C7 O2 -178.2(8)
C5 C6 C7 C2 1.7(12)
C3 C2 C7 O2 -179.8(7)
C1 C2 C7 O2 2.0(12)
C3 C2 C7 C6 0.3(11)
C1 C2 C7 C6 -177.9(7)
C1 N1 C8 C9 -147.4(7)
Cu1 N1 C8 C9 33.7(7)
C1 N1 C8 C11 -26.2(10)
Cu1 N1 C8 C11 154.9(6)
C1 N1 C8 C10 96.0(8)
Cu1 N1 C8 C10 -82.9(6)
Cu1 O1 C9 C8 41.8(7)
N1 C8 C9 O1 -47.2(8)
C11 C8 C9 O1 -168.9(6)
C10 C8 C9 O1 68.2(7)
N1 C8 C10 O3 -58.9(7)
C9 C8 C10 O3 -172.4(5)
C11 C8 C10 O3 64.3(8)
N1 C8 C11 C12 -174.7(7)
C9 C8 C11 C12 -57.4(9)
C10 C8 C11 C12 64.8(9)
